data_7127297
loop_
_publ_author_name
'Sasaki, Kenta'
'Yamate, Hitomi'
'Yoshino, Haruka'
'Miura, Hiroki'
'Shimoda, Yuushi'
'Miyata, Kiyoshi'
'Onda, Ken'
'Ohtani, Ryo'
'Ohba, Masaaki'

_publ_section_title
;
 Vapor switching of the luminescence mechanism in a Re(V) complex.
;
_journal_issue 85
_journal_name_full 'Chemical communications (Cambridge, England)'
_journal_page_first 12961
_journal_page_last 12964
_journal_paper_doi 10.1039/d0cc05462c
_journal_volume 56
_journal_year 2020
_chemical_formula_moiety 'C5 H3 N5 O Re, 2(C24 H20 P), 2(C O), 2(O)'
_chemical_formula_sum 'C55 H43 N5 O5 P2 Re'
_chemical_formula_weight 1102.08
_space_group_crystal_system triclinic
_space_group_IT_number 2
_space_group_name_Hall '-P 1'
_space_group_name_H-M_alt 'P -1'
_atom_sites_solution_hydrogens geom
_atom_sites_solution_primary iterative
_audit_block_doi 10.5517/ccdc.csd.cc25g9qp
_audit_creation_date 2020-01-23
_audit_creation_method
;
Olex2 1.2
(compiled 2018.05.29 svn.r3508 for OlexSys, GUI svn.r5506)
;
_audit_update_record
;
2020-06-15 deposited with the CCDC.	2020-09-18 downloaded from the CCDC.
;
_cell_angle_alpha 71.036(2)
_cell_angle_beta 89.469(2)
_cell_angle_gamma 61.390(2)
_cell_formula_units_Z 2
_cell_length_a 13.437(2)
_cell_length_b 13.848(2)
_cell_length_c 16.639(3)
_cell_measurement_reflns_used 9908
_cell_measurement_temperature 100
_cell_measurement_theta_max 26.28
_cell_measurement_theta_min 2.37
_cell_volume 2530.3(7)
_computing_cell_refinement 'SAINT v8.34A (Bruker, 2013)'
_computing_data_reduction 'SAINT v8.34A (Bruker, 2013)'
_computing_molecular_graphics 'Olex2 (Dolomanov et al., 2009)'
_computing_publication_material 'Olex2 (Dolomanov et al., 2009)'
_computing_structure_refinement 'ShelXL (Sheldrick, 2015)'
_computing_structure_solution 'olex2.solve (Bourhis et al., 2015)'
_diffrn_ambient_temperature 100
_diffrn_measured_fraction_theta_full 0.990
_diffrn_measured_fraction_theta_max 0.980
_diffrn_measurement_device_type 'Bruker APEX-II CCD'
_diffrn_measurement_method '\f and \w scans'
_diffrn_radiation_type MoK\a
_diffrn_radiation_wavelength 0.71073
_diffrn_reflns_av_R_equivalents 0.0338
_diffrn_reflns_av_unetI/netI 0.0440
_diffrn_reflns_Laue_measured_fraction_full 0.990
_diffrn_reflns_Laue_measured_fraction_max 0.980
_diffrn_reflns_limit_h_max 16
_diffrn_reflns_limit_h_min -16
_diffrn_reflns_limit_k_max 17
_diffrn_reflns_limit_k_min -17
_diffrn_reflns_limit_l_max 20
_diffrn_reflns_limit_l_min -20
_diffrn_reflns_number 24962
_diffrn_reflns_point_group_measured_fraction_full 0.990
_diffrn_reflns_point_group_measured_fraction_max 0.980
_diffrn_reflns_theta_full 25.242
_diffrn_reflns_theta_max 26.378
_diffrn_reflns_theta_min 1.315
_diffrn_standards_number 0
_exptl_absorpt_coefficient_mu 2.517
_exptl_absorpt_correction_T_max 0.7454
_exptl_absorpt_correction_T_min 0.5946
_exptl_absorpt_correction_type multi-scan
_exptl_absorpt_process_details
;
SADABS-2014/5 (Bruker,2014/5) was used for absorption correction.
wR2(int) was 0.0667 before and 0.0393 after correction.
The Ratio of minimum to maximum transmission is 0.7977.
The \l/2 correction factor is 0.00150.
;
_exptl_crystal_colour orange
_exptl_crystal_colour_primary orange
_exptl_crystal_density_diffrn 1.446
_exptl_crystal_description block
_exptl_crystal_F_000 1106
_exptl_crystal_preparation Luminescent
_exptl_crystal_size_max 0.182
_exptl_crystal_size_mid 0.151
_exptl_crystal_size_min 0.065
_refine_diff_density_max 2.376
_refine_diff_density_min -1.757
_refine_diff_density_rms 0.120
_refine_ls_extinction_method none
_refine_ls_goodness_of_fit_ref 1.110
_refine_ls_hydrogen_treatment constr
_refine_ls_matrix_type full
_refine_ls_number_parameters 632
_refine_ls_number_reflns 10162
_refine_ls_number_restraints 0
_refine_ls_restrained_S_all 1.110
_refine_ls_R_factor_all 0.0499
_refine_ls_R_factor_gt 0.0386
_refine_ls_shift/su_max 0.002
_refine_ls_shift/su_mean 0.000
_refine_ls_structure_factor_coef Fsqd
_refine_ls_weighting_details 'w=1/[\s^2^(Fo^2^)+(0.0304P)^2^+9.0344P] where P=(Fo^2^+2Fc^2^)/3'
_refine_ls_weighting_scheme calc
_refine_ls_wR_factor_gt 0.0856
_refine_ls_wR_factor_ref 0.0916
_reflns_Friedel_coverage 0.000
_reflns_number_gt 8908
_reflns_number_total 10162
_reflns_threshold_expression 'I > 2\s(I)'
_cod_data_source_file d0cc05462c2.cif
_cod_data_source_block 190831_re_4cypy_meoh3_0m_a
_cod_depositor_comments 'Adding full bibliography for 7127296--7127298.cif.'
_cod_original_cell_volume 2530.4(7)
_cod_database_code 7127297
_shelx_shelxl_version_number 2018/3
_shelx_space_group_comment
;
The symmetry employed for this shelxl refinement is uniquely defined
by the following loop, which should always be used as a source of
symmetry information in preference to the above space-group names.
They are only intended as comments.
;
_shelx_estimated_absorpt_t_max 0.854
_shelx_estimated_absorpt_t_min 0.657
_olex2_refinement_description
;
1. Fixed Uiso
 At 1.2 times of:
  All C(H) groups
 At 1.5 times of:
  All C(H,H,H) groups
2. Others
 Fixed Sof: O2A(0.5) O2B(0.5) O3A(0.5) O3B(0.5)
3.a Aromatic/amide H refined with riding coordinates:
 C9(H9), C10(H10), C11(H11), C12(H12), C13(H13), C15(H15), C16(H16), C17(H17),
 C18(H18), C19(H19), C21(H21), C22(H22), C23(H23), C24(H24), C25(H25), C27(H27),
  C28(H28), C29(H29), C30(H30), C31(H31), C33(H33), C34(H34), C35(H35),
 C36(H36), C37(H37), C39(H39), C40(H40), C41(H41), C42(H42), C43(H43), C45(H45),
  C46(H46), C47(H47), C48(H48), C49(H49), C51(H51), C52(H52), C53(H53),
 C54(H54), C55(H55)
3.b Idealised Me refined as rotating group:
 C5(H5A,H5B,H5C)
;
_olex2_submission_original_sample_id 2
_olex2_submission_special_instructions 'No special instructions were received'

loop_
_space_group_symop_operation_xyz
'x, y, z'
'-x, -y, -z'

loop_
_atom_site_label
_atom_site_type_symbol
_atom_site_fract_x
_atom_site_fract_y
_atom_site_fract_z
_atom_site_U_iso_or_equiv
_atom_site_adp_type
_atom_site_occupancy
_atom_site_site_symmetry_order
_atom_site_calc_flag
_atom_site_refinement_flags_posn
_atom_site_refinement_flags_adp
_atom_site_refinement_flags_occupancy
_atom_site_disorder_assembly
_atom_site_disorder_group
Re1 Re 0.23702(2) 0.52663(2) 0.79945(2) 0.01875(6) Uani 1 1 d . . . . .
O1 O 0.0399(3) 0.5763(3) 0.7552(2) 0.0303(8) Uani 1 1 d . . . . .
N1 N 0.3717(4) 0.4899(4) 0.8317(3) 0.0267(9) Uani 1 1 d . . . . .
C1 C 0.2706(4) 0.3549(4) 0.8137(3) 0.0229(10) Uani 1 1 d . . . . .
N2 N 0.2930(4) 0.2611(4) 0.8208(3) 0.0312(10) Uani 1 1 d . . . . .
C2 C 0.1815(4) 0.5033(4) 0.9194(3) 0.0216(10) Uani 1 1 d . . . . .
N3 N 0.1482(4) 0.4916(4) 0.9838(3) 0.0340(10) Uani 1 1 d . . . . .
C3 C 0.1573(4) 0.7112(4) 0.7710(3) 0.0194(9) Uani 1 1 d . . . . .
N4 N 0.1175(4) 0.8114(4) 0.7516(3) 0.0283(9) Uani 1 1 d . . . . .
C4 C 0.2345(4) 0.5682(4) 0.6661(3) 0.0237(10) Uani 1 1 d . . . . .
N5 N 0.2292(4) 0.5931(4) 0.5922(3) 0.0332(10) Uani 1 1 d . . . . .
C5 C -0.0019(7) 0.5735(9) 0.6797(4) 0.074(3) Uani 1 1 d . . . . .
H5A H -0.007785 0.638845 0.629692 0.112 Uiso 1 1 calc GR . . . .
H5B H -0.078089 0.581276 0.683008 0.112 Uiso 1 1 calc GR . . . .
H5C H 0.051037 0.498249 0.673446 0.112 Uiso 1 1 calc GR . . . .
P1 P 0.79705(10) 0.14114(10) 0.84164(8) 0.0192(2) Uani 1 1 d . . . . .
C8 C 0.9271(4) 0.1424(4) 0.8180(3) 0.0208(9) Uani 1 1 d . . . . .
C9 C 0.9926(4) 0.0831(4) 0.7654(3) 0.0263(11) Uani 1 1 d . . . . .
H9 H 0.969258 0.040805 0.742953 0.032 Uiso 1 1 calc R . . . .
C10 C 1.0919(4) 0.0872(4) 0.7467(3) 0.0304(12) Uani 1 1 d . . . . .
H10 H 1.136429 0.047248 0.711151 0.037 Uiso 1 1 calc R . . . .
C11 C 1.1267(4) 0.1486(5) 0.7792(3) 0.0308(12) Uani 1 1 d . . . . .
H11 H 1.194063 0.151696 0.765040 0.037 Uiso 1 1 calc R . . . .
C12 C 1.0637(4) 0.2055(5) 0.8322(3) 0.0298(11) Uani 1 1 d . . . . .
H12 H 1.088721 0.246175 0.855236 0.036 Uiso 1 1 calc R . . . .
C13 C 0.9632(4) 0.2033(4) 0.8519(3) 0.0235(10) Uani 1 1 d . . . . .
H13 H 0.919727 0.242832 0.887992 0.028 Uiso 1 1 calc R . . . .
C14 C 0.8293(4) -0.0099(4) 0.8884(3) 0.0212(10) Uani 1 1 d . . . . .
C15 C 0.7397(4) -0.0333(4) 0.9061(3) 0.0257(10) Uani 1 1 d . . . . .
H15 H 0.662140 0.029730 0.891024 0.031 Uiso 1 1 calc R . . . .
C16 C 0.7643(5) -0.1487(5) 0.9458(3) 0.0302(11) Uani 1 1 d . . . . .
H16 H 0.703455 -0.164496 0.959499 0.036 Uiso 1 1 calc R . . . .
C17 C 0.8777(5) -0.2422(4) 0.9659(3) 0.0301(11) Uani 1 1 d . . . . .
H17 H 0.893694 -0.321310 0.992337 0.036 Uiso 1 1 calc R . . . .
C18 C 0.9670(4) -0.2195(4) 0.9472(3) 0.0280(11) Uani 1 1 d . . . . .
H18 H 1.044175 -0.283001 0.960497 0.034 Uiso 1 1 calc R . . . .
C19 C 0.9431(4) -0.1033(4) 0.9090(3) 0.0253(10) Uani 1 1 d . . . . .
H19 H 1.004200 -0.087544 0.896950 0.030 Uiso 1 1 calc R . . . .
C20 C 0.7429(4) 0.2110(4) 0.9190(3) 0.0201(9) Uani 1 1 d . . . . .
C21 C 0.6702(4) 0.3339(4) 0.8912(3) 0.0265(11) Uani 1 1 d . . . . .
H21 H 0.643185 0.379766 0.831355 0.032 Uiso 1 1 calc R . . . .
C22 C 0.6381(4) 0.3882(5) 0.9511(4) 0.0307(11) Uani 1 1 d . . . . .
H22 H 0.588180 0.471305 0.932112 0.037 Uiso 1 1 calc R . . . .
C23 C 0.6778(4) 0.3226(5) 1.0383(4) 0.0302(12) Uani 1 1 d . . . . .
H23 H 0.657114 0.360907 1.078924 0.036 Uiso 1 1 calc R . . . .
C24 C 0.7488(4) 0.1997(5) 1.0668(3) 0.0268(11) Uani 1 1 d . . . . .
H24 H 0.774894 0.154341 1.126821 0.032 Uiso 1 1 calc R . . . .
C25 C 0.7809(4) 0.1439(4) 1.0073(3) 0.0243(10) Uani 1 1 d . . . . .
H25 H 0.828522 0.060465 1.026649 0.029 Uiso 1 1 calc R . . . .
C26 C 0.6890(4) 0.2227(4) 0.7455(3) 0.0221(10) Uani 1 1 d . . . . .
C27 C 0.7174(4) 0.2461(5) 0.6633(3) 0.0284(11) Uani 1 1 d . . . . .
H27 H 0.795879 0.217018 0.657177 0.034 Uiso 1 1 calc R . . . .
C28 C 0.6314(5) 0.3118(5) 0.5899(3) 0.0321(12) Uani 1 1 d . . . . .
H28 H 0.651122 0.328739 0.534010 0.039 Uiso 1 1 calc R . . . .
C29 C 0.5175(4) 0.3522(4) 0.5991(3) 0.0275(11) Uani 1 1 d . . . . .
H29 H 0.458902 0.396932 0.549292 0.033 Uiso 1 1 calc R . . . .
C30 C 0.4878(4) 0.3281(4) 0.6804(3) 0.0250(10) Uani 1 1 d . . . . .
H30 H 0.409371 0.355245 0.686084 0.030 Uiso 1 1 calc R . . . .
C31 C 0.5732(4) 0.2639(4) 0.7535(3) 0.0238(10) Uani 1 1 d . . . . .
H31 H 0.552803 0.247951 0.809196 0.029 Uiso 1 1 calc R . . . .
P2 P 0.50126(10) -0.07283(10) 0.69864(8) 0.0190(2) Uani 1 1 d . . . . .
C32 C 0.5071(4) -0.1883(4) 0.6683(3) 0.0247(10) Uani 1 1 d . . . . .
C33 C 0.5886(5) -0.2384(5) 0.6202(3) 0.0315(12) Uani 1 1 d . . . . .
H33 H 0.638924 -0.208948 0.600674 0.038 Uiso 1 1 calc R . . . .
C34 C 0.5957(6) -0.3313(5) 0.6010(4) 0.0451(15) Uani 1 1 d . . . . .
H34 H 0.651729 -0.366621 0.568815 0.054 Uiso 1 1 calc R . . . .
C35 C 0.5210(7) -0.3729(6) 0.6287(4) 0.0549(19) Uani 1 1 d . . . . .
H35 H 0.527339 -0.437799 0.616432 0.066 Uiso 1 1 calc R . . . .
C36 C 0.4368(6) -0.3204(6) 0.6744(4) 0.0484(17) Uani 1 1 d . . . . .
H36 H 0.383724 -0.347043 0.690994 0.058 Uiso 1 1 calc R . . . .
C37 C 0.4310(5) -0.2296(5) 0.6955(3) 0.0339(12) Uani 1 1 d . . . . .
H37 H 0.375578 -0.195142 0.728326 0.041 Uiso 1 1 calc R . . . .
C38 C 0.6276(4) -0.0616(4) 0.6775(3) 0.0207(9) Uani 1 1 d . . . . .
C39 C 0.6244(4) 0.0228(4) 0.6020(3) 0.0265(11) Uani 1 1 d . . . . .
H39 H 0.554602 0.077384 0.561781 0.032 Uiso 1 1 calc R . . . .
C40 C 0.7251(5) 0.0259(5) 0.5863(3) 0.0326(12) Uani 1 1 d . . . . .
H40 H 0.723487 0.083385 0.535090 0.039 Uiso 1 1 calc R . . . .
C41 C 0.8270(4) -0.0533(5) 0.6440(3) 0.0302(11) Uani 1 1 d . . . . .
H41 H 0.895059 -0.050227 0.632578 0.036 Uiso 1 1 calc R . . . .
C42 C 0.8298(4) -0.1376(5) 0.7192(4) 0.0300(11) Uani 1 1 d . . . . .
H42 H 0.900096 -0.192551 0.758803 0.036 Uiso 1 1 calc R . . . .
C43 C 0.7304(4) -0.1416(4) 0.7363(3) 0.0238(10) Uani 1 1 d . . . . .
H43 H 0.732206 -0.198513 0.787994 0.029 Uiso 1 1 calc R . . . .
C44 C 0.3756(4) 0.0662(4) 0.6374(3) 0.0231(10) Uani 1 1 d . . . . .
C45 C 0.2908(4) 0.0701(5) 0.5863(3) 0.0276(11) Uani 1 1 d . . . . .
H45 H 0.299121 -0.000549 0.582935 0.033 Uiso 1 1 calc R . . . .
C46 C 0.1937(5) 0.1791(5) 0.5402(4) 0.0370(13) Uani 1 1 d . . . . .
H46 H 0.135229 0.182597 0.505666 0.044 Uiso 1 1 calc R . . . .
C47 C 0.1821(5) 0.2816(5) 0.5446(4) 0.0377(13) Uani 1 1 d . . . . .
H47 H 0.115970 0.355486 0.512708 0.045 Uiso 1 1 calc R . . . .
C48 C 0.2661(5) 0.2777(5) 0.5953(3) 0.0325(12) Uani 1 1 d . . . . .
H48 H 0.256976 0.348725 0.598431 0.039 Uiso 1 1 calc R . . . .
C49 C 0.3639(4) 0.1701(4) 0.6417(3) 0.0252(10) Uani 1 1 d . . . . .
H49 H 0.421985 0.167446 0.675882 0.030 Uiso 1 1 calc R . . . .
C50 C 0.4965(4) -0.1114(4) 0.8123(3) 0.0195(9) Uani 1 1 d . . . . .
C51 C 0.4426(4) -0.0226(4) 0.8463(3) 0.0240(10) Uani 1 1 d . . . . .
H51 H 0.405398 0.058168 0.809271 0.029 Uiso 1 1 calc R . . . .
C52 C 0.4438(4) -0.0530(5) 0.9343(3) 0.0261(10) Uani 1 1 d . . . . .
H52 H 0.406229 0.007348 0.957371 0.031 Uiso 1 1 calc R . . . .
C53 C 0.4993(4) -0.1710(5) 0.9894(3) 0.0295(11) Uani 1 1 d . . . . .
H53 H 0.500878 -0.190997 1.049886 0.035 Uiso 1 1 calc R . . . .
C54 C 0.5523(4) -0.2594(4) 0.9555(3) 0.0281(11) Uani 1 1 d . . . . .
H54 H 0.589218 -0.339998 0.992727 0.034 Uiso 1 1 calc R . . . .
C55 C 0.5517(4) -0.2303(4) 0.8674(3) 0.0256(10) Uani 1 1 d . . . . .
H55 H 0.588587 -0.290902 0.844444 0.031 Uiso 1 1 calc R . . . .
O2A O -0.1174(10) 0.5651(9) 0.8495(7) 0.035(2) Uani 0.5 1 d . . P A 1
O2B O -0.0843(11) 0.5030(12) 0.8538(9) 0.060(3) Uani 0.5 1 d . . P A 2
C6 C -0.1778(6) 0.5162(6) 0.8193(5) 0.0515(17) Uani 1 1 d . . . . .
O3A O 0.1295(12) 0.5408(10) 0.4678(7) 0.073(3) Uani 0.5 1 d . . P B 1
O3B O 0.1039(8) 0.6151(8) 0.3942(6) 0.047(2) Uani 0.5 1 d . . P B 2
C7 C 0.2187(10) 0.5393(8) 0.4509(6) 0.081(3) Uani 1 1 d . . . . .
O4 O 0.1236(3) 0.9580(4) 0.5857(3) 0.0404(9) Uani 1 1 d . . . . .
O5 O 0.0984(4) 0.8480(3) 0.4808(3) 0.0444(10) Uani 1 1 d . . . . .

loop_
_atom_site_aniso_label
_atom_site_aniso_U_11
_atom_site_aniso_U_22
_atom_site_aniso_U_33
_atom_site_aniso_U_23
_atom_site_aniso_U_13
_atom_site_aniso_U_12
Re1 0.01970(10) 0.01438(9) 0.02398(10) -0.00700(7) 0.00762(7) -0.00998(7)
O1 0.0228(18) 0.036(2) 0.036(2) -0.0154(17) 0.0060(15) -0.0156(16)
N1 0.027(2) 0.022(2) 0.034(2) -0.0130(18) 0.0112(18) -0.0129(18)
C1 0.025(2) 0.020(2) 0.025(2) -0.007(2) 0.012(2) -0.013(2)
N2 0.038(3) 0.023(2) 0.039(3) -0.0146(19) 0.014(2) -0.017(2)
C2 0.030(3) 0.010(2) 0.023(2) -0.0046(18) 0.007(2) -0.010(2)
N3 0.048(3) 0.022(2) 0.031(2) -0.0087(19) 0.016(2) -0.019(2)
C3 0.021(2) 0.020(2) 0.020(2) -0.0081(19) 0.0080(18) -0.013(2)
N4 0.032(2) 0.019(2) 0.033(2) -0.0097(18) 0.0083(19) -0.0123(19)
C4 0.022(2) 0.018(2) 0.031(3) -0.006(2) 0.006(2) -0.011(2)
N5 0.037(3) 0.036(3) 0.028(3) -0.009(2) 0.010(2) -0.021(2)
C5 0.060(5) 0.163(9) 0.039(4) -0.041(5) 0.019(3) -0.082(6)
P1 0.0162(6) 0.0175(6) 0.0301(7) -0.0127(5) 0.0103(5) -0.0107(5)
C8 0.018(2) 0.018(2) 0.028(2) -0.0069(19) 0.0064(19) -0.0117(19)
C9 0.025(3) 0.026(3) 0.036(3) -0.014(2) 0.012(2) -0.017(2)
C10 0.024(3) 0.026(3) 0.041(3) -0.013(2) 0.017(2) -0.013(2)
C11 0.022(3) 0.031(3) 0.039(3) -0.006(2) 0.010(2) -0.017(2)
C12 0.029(3) 0.034(3) 0.039(3) -0.013(2) 0.010(2) -0.026(2)
C13 0.024(2) 0.020(2) 0.032(3) -0.009(2) 0.008(2) -0.015(2)
C14 0.022(2) 0.022(2) 0.028(3) -0.014(2) 0.0096(19) -0.014(2)
C15 0.022(2) 0.026(2) 0.039(3) -0.019(2) 0.015(2) -0.015(2)
C16 0.037(3) 0.032(3) 0.038(3) -0.017(2) 0.017(2) -0.028(3)
C17 0.042(3) 0.024(3) 0.035(3) -0.014(2) 0.013(2) -0.022(2)
C18 0.028(3) 0.021(2) 0.037(3) -0.013(2) 0.010(2) -0.012(2)
C19 0.023(2) 0.021(2) 0.036(3) -0.014(2) 0.011(2) -0.012(2)
C20 0.016(2) 0.018(2) 0.033(3) -0.014(2) 0.0084(19) -0.0112(19)
C21 0.025(3) 0.022(2) 0.037(3) -0.015(2) 0.007(2) -0.013(2)
C22 0.025(3) 0.023(3) 0.045(3) -0.020(2) 0.005(2) -0.008(2)
C23 0.019(2) 0.037(3) 0.048(3) -0.030(3) 0.011(2) -0.016(2)
C24 0.019(2) 0.033(3) 0.031(3) -0.016(2) 0.008(2) -0.013(2)
C25 0.017(2) 0.025(2) 0.037(3) -0.018(2) 0.010(2) -0.011(2)
C26 0.022(2) 0.021(2) 0.031(3) -0.015(2) 0.010(2) -0.014(2)
C27 0.027(3) 0.037(3) 0.033(3) -0.020(2) 0.017(2) -0.021(2)
C28 0.034(3) 0.038(3) 0.030(3) -0.015(2) 0.014(2) -0.021(3)
C29 0.029(3) 0.027(3) 0.030(3) -0.014(2) 0.007(2) -0.016(2)
C30 0.026(3) 0.020(2) 0.032(3) -0.011(2) 0.008(2) -0.014(2)
C31 0.028(3) 0.025(2) 0.029(3) -0.014(2) 0.016(2) -0.018(2)
P2 0.0219(6) 0.0188(6) 0.0225(6) -0.0085(5) 0.0086(5) -0.0143(5)
C32 0.034(3) 0.026(2) 0.025(3) -0.010(2) 0.007(2) -0.022(2)
C33 0.044(3) 0.034(3) 0.031(3) -0.016(2) 0.017(2) -0.028(3)
C34 0.074(5) 0.044(3) 0.044(3) -0.028(3) 0.027(3) -0.042(3)
C35 0.105(6) 0.054(4) 0.048(4) -0.032(3) 0.029(4) -0.063(4)
C36 0.082(5) 0.061(4) 0.045(4) -0.027(3) 0.027(3) -0.063(4)
C37 0.050(3) 0.041(3) 0.035(3) -0.020(3) 0.020(3) -0.037(3)
C38 0.024(2) 0.020(2) 0.026(2) -0.013(2) 0.0082(19) -0.014(2)
C39 0.027(3) 0.029(3) 0.027(3) -0.008(2) 0.006(2) -0.018(2)
C40 0.036(3) 0.038(3) 0.033(3) -0.011(2) 0.015(2) -0.026(3)
C41 0.026(3) 0.037(3) 0.043(3) -0.021(3) 0.019(2) -0.023(2)
C42 0.024(3) 0.033(3) 0.041(3) -0.018(2) 0.009(2) -0.018(2)
C43 0.025(2) 0.022(2) 0.027(3) -0.008(2) 0.008(2) -0.014(2)
C44 0.025(2) 0.026(2) 0.024(2) -0.009(2) 0.0097(19) -0.016(2)
C45 0.030(3) 0.031(3) 0.029(3) -0.009(2) 0.009(2) -0.022(2)
C46 0.032(3) 0.045(3) 0.032(3) -0.005(3) 0.001(2) -0.024(3)
C47 0.030(3) 0.033(3) 0.035(3) 0.000(2) -0.002(2) -0.012(2)
C48 0.037(3) 0.023(3) 0.033(3) -0.004(2) 0.008(2) -0.015(2)
C49 0.028(3) 0.027(3) 0.028(3) -0.011(2) 0.009(2) -0.018(2)
C50 0.019(2) 0.023(2) 0.022(2) -0.0082(19) 0.0078(18) -0.015(2)
C51 0.021(2) 0.025(2) 0.031(3) -0.010(2) 0.008(2) -0.015(2)
C52 0.025(3) 0.034(3) 0.030(3) -0.019(2) 0.013(2) -0.017(2)
C53 0.025(3) 0.046(3) 0.026(3) -0.014(2) 0.012(2) -0.024(2)
C54 0.022(2) 0.027(3) 0.030(3) -0.002(2) 0.004(2) -0.014(2)
C55 0.024(2) 0.023(2) 0.032(3) -0.009(2) 0.009(2) -0.015(2)
O2A 0.056(7) 0.044(6) 0.030(4) -0.017(5) 0.016(4) -0.041(6)
O2B 0.054(8) 0.084(10) 0.084(8) -0.051(9) 0.038(6) -0.053(8)
C6 0.052(4) 0.056(4) 0.070(5) -0.033(4) 0.022(3) -0.038(4)
O3A 0.100(9) 0.072(7) 0.062(7) -0.014(6) 0.002(6) -0.062(7)
O3B 0.055(5) 0.047(5) 0.047(5) -0.012(4) 0.000(4) -0.036(5)
C7 0.105(8) 0.053(5) 0.073(6) -0.032(4) 0.013(5) -0.024(5)
O4 0.043(2) 0.043(2) 0.042(2) -0.0103(19) 0.0111(18) -0.031(2)
O5 0.046(2) 0.031(2) 0.046(2) -0.0101(19) 0.0087(19) -0.0135(19)

loop_
_atom_type_symbol
_atom_type_description
_atom_type_scat_dispersion_real
_atom_type_scat_dispersion_imag
_atom_type_scat_source
C C 0.0033 0.0016 'International Tables Vol C Tables 4.2.6.8 and 6.1.1.4'
H H 0.0000 0.0000 'International Tables Vol C Tables 4.2.6.8 and 6.1.1.4'
N N 0.0061 0.0033 'International Tables Vol C Tables 4.2.6.8 and 6.1.1.4'
O O 0.0106 0.0060 'International Tables Vol C Tables 4.2.6.8 and 6.1.1.4'
P P 0.1023 0.0942 'International Tables Vol C Tables 4.2.6.8 and 6.1.1.4'
Re Re -1.0185 7.2310 'International Tables Vol C Tables 4.2.6.8 and 6.1.1.4'

loop_
_geom_angle_atom_site_label_1
_geom_angle_atom_site_label_2
_geom_angle_atom_site_label_3
_geom_angle
_geom_angle_site_symmetry_1
_geom_angle_site_symmetry_3
_geom_angle_publ_flag
N1 Re1 O1 178.57(17) . . ?
N1 Re1 C1 97.53(19) . . ?
N1 Re1 C2 99.36(19) . . ?
N1 Re1 C3 98.23(18) . . ?
N1 Re1 C4 99.98(19) . . ?
C1 Re1 O1 81.48(16) . . ?
C2 Re1 O1 79.61(16) . . ?
C2 Re1 C1 88.41(17) . . ?
C2 Re1 C3 90.34(16) . . ?
C3 Re1 O1 82.80(15) . . ?
C3 Re1 C1 164.19(17) . . ?
C4 Re1 O1 81.06(15) . . ?
C4 Re1 C1 89.97(18) . . ?
C4 Re1 C2 160.63(18) . . ?
C4 Re1 C3 86.00(17) . . ?
C5 O1 Re1 125.9(3) . . ?
N2 C1 Re1 177.3(4) . . ?
N3 C2 Re1 178.1(5) . . ?
N4 C3 Re1 176.0(4) . . ?
N5 C4 Re1 177.8(4) . . ?
O1 C5 H5A 109.5 . . ?
O1 C5 H5B 109.5 . . ?
O1 C5 H5C 109.5 . . ?
H5A C5 H5B 109.5 . . ?
H5A C5 H5C 109.5 . . ?
H5B C5 H5C 109.5 . . ?
C8 P1 C14 108.9(2) . . ?
C8 P1 C20 109.0(2) . . ?
C8 P1 C26 110.5(2) . . ?
C20 P1 C14 108.7(2) . . ?
C20 P1 C26 108.2(2) . . ?
C26 P1 C14 111.6(2) . . ?
C9 C8 P1 120.3(3) . . ?
C9 C8 C13 119.9(4) . . ?
C13 C8 P1 119.9(4) . . ?
C8 C9 H9 120.4 . . ?
C10 C9 C8 119.3(5) . . ?
C10 C9 H9 120.4 . . ?
C9 C10 H10 119.6 . . ?
C11 C10 C9 120.9(5) . . ?
C11 C10 H10 119.6 . . ?
C10 C11 H11 119.9 . . ?
C12 C11 C10 120.2(4) . . ?
C12 C11 H11 119.9 . . ?
C11 C12 H12 119.9 . . ?
C11 C12 C13 120.3(5) . . ?
C13 C12 H12 119.9 . . ?
C8 C13 H13 120.2 . . ?
C12 C13 C8 119.6(4) . . ?
C12 C13 H13 120.2 . . ?
C15 C14 P1 119.4(4) . . ?
C15 C14 C19 119.8(4) . . ?
C19 C14 P1 120.8(3) . . ?
C14 C15 H15 120.1 . . ?
C16 C15 C14 119.7(5) . . ?
C16 C15 H15 120.1 . . ?
C15 C16 H16 119.7 . . ?
C15 C16 C17 120.5(4) . . ?
C17 C16 H16 119.7 . . ?
C16 C17 H17 120.0 . . ?
C18 C17 C16 119.9(5) . . ?
C18 C17 H17 120.0 . . ?
C17 C18 H18 120.1 . . ?
C17 C18 C19 119.8(5) . . ?
C19 C18 H18 120.1 . . ?
C14 C19 H19 119.9 . . ?
C18 C19 C14 120.1(4) . . ?
C18 C19 H19 119.9 . . ?
C21 C20 P1 120.3(4) . . ?
C25 C20 P1 119.8(3) . . ?
C25 C20 C21 119.6(4) . . ?
C20 C21 H21 120.0 . . ?
C22 C21 C20 120.0(5) . . ?
C22 C21 H21 120.0 . . ?
C21 C22 H22 119.7 . . ?
C23 C22 C21 120.6(5) . . ?
C23 C22 H22 119.7 . . ?
C22 C23 H23 120.0 . . ?
C22 C23 C24 119.9(5) . . ?
C24 C23 H23 120.0 . . ?
C23 C24 H24 120.0 . . ?
C25 C24 C23 120.1(5) . . ?
C25 C24 H24 120.0 . . ?
C20 C25 H25 120.1 . . ?
C24 C25 C20 119.8(5) . . ?
C24 C25 H25 120.1 . . ?
C27 C26 P1 121.8(4) . . ?
C27 C26 C31 119.1(5) . . ?
C31 C26 P1 119.1(4) . . ?
C26 C27 H27 119.7 . . ?
C26 C27 C28 120.5(5) . . ?
C28 C27 H27 119.7 . . ?
C27 C28 H28 120.2 . . ?
C29 C28 C27 119.5(5) . . ?
C29 C28 H28 120.2 . . ?
C28 C29 H29 119.6 . . ?
C28 C29 C30 120.7(5) . . ?
C30 C29 H29 119.6 . . ?
C29 C30 H30 120.1 . . ?
C29 C30 C31 119.8(5) . . ?
C31 C30 H30 120.1 . . ?
C26 C31 H31 119.8 . . ?
C30 C31 C26 120.4(4) . . ?
C30 C31 H31 119.8 . . ?
C32 P2 C38 109.6(2) . . ?
C32 P2 C44 110.1(2) . . ?
C32 P2 C50 107.5(2) . . ?
C38 P2 C44 108.9(2) . . ?
C38 P2 C50 110.1(2) . . ?
C50 P2 C44 110.7(2) . . ?
C33 C32 P2 120.2(4) . . ?
C33 C32 C37 120.5(5) . . ?
C37 C32 P2 119.3(4) . . ?
C32 C33 H33 120.3 . . ?
C34 C33 C32 119.5(5) . . ?
C34 C33 H33 120.3 . . ?
C33 C34 H34 120.0 . . ?
C33 C34 C35 120.0(6) . . ?
C35 C34 H34 120.0 . . ?
C34 C35 H35 119.7 . . ?
C34 C35 C36 120.7(5) . . ?
C36 C35 H35 119.7 . . ?
C35 C36 H36 120.2 . . ?
C37 C36 C35 119.6(5) . . ?
C37 C36 H36 120.2 . . ?
C32 C37 H37 120.1 . . ?
C36 C37 C32 119.8(5) . . ?
C36 C37 H37 120.1 . . ?
C39 C38 P2 120.7(4) . . ?
C39 C38 C43 120.2(4) . . ?
C43 C38 P2 119.0(3) . . ?
C38 C39 H39 120.5 . . ?
C40 C39 C38 119.1(5) . . ?
C40 C39 H39 120.5 . . ?
C39 C40 H40 119.5 . . ?
C41 C40 C39 120.9(5) . . ?
C41 C40 H40 119.5 . . ?
C40 C41 H41 120.1 . . ?
C40 C41 C42 119.8(4) . . ?
C42 C41 H41 120.1 . . ?
C41 C42 H42 119.9 . . ?
C43 C42 C41 120.2(5) . . ?
C43 C42 H42 119.9 . . ?
C38 C43 H43 120.1 . . ?
C42 C43 C38 119.8(4) . . ?
C42 C43 H43 120.1 . . ?
C45 C44 P2 120.4(4) . . ?
C49 C44 P2 119.1(4) . . ?
C49 C44 C45 120.4(5) . . ?
C44 C45 H45 120.4 . . ?
C46 C45 C44 119.2(5) . . ?
C46 C45 H45 120.4 . . ?
C45 C46 H46 119.8 . . ?
C47 C46 C45 120.3(5) . . ?
C47 C46 H46 119.8 . . ?
C46 C47 H47 119.8 . . ?
C46 C47 C48 120.5(5) . . ?
C48 C47 H47 119.8 . . ?
C47 C48 H48 119.9 . . ?
C47 C48 C49 120.3(5) . . ?
C49 C48 H48 119.9 . . ?
C44 C49 H49 120.3 . . ?
C48 C49 C44 119.4(5) . . ?
C48 C49 H49 120.3 . . ?
C51 C50 P2 119.9(4) . . ?
C51 C50 C55 119.8(4) . . ?
C55 C50 P2 120.2(4) . . ?
C50 C51 H51 120.2 . . ?
C52 C51 C50 119.5(5) . . ?
C52 C51 H51 120.2 . . ?
C51 C52 H52 119.6 . . ?
C51 C52 C53 120.9(5) . . ?
C53 C52 H52 119.6 . . ?
C52 C53 H53 120.2 . . ?
C54 C53 C52 119.6(5) . . ?
C54 C53 H53 120.2 . . ?
C53 C54 H54 119.9 . . ?
C55 C54 C53 120.3(5) . . ?
C55 C54 H54 119.9 . . ?
C50 C55 H55 120.0 . . ?
C54 C55 C50 120.0(5) . . ?
C54 C55 H55 120.0 . . ?

loop_
_geom_bond_atom_site_label_1
_geom_bond_atom_site_label_2
_geom_bond_distance
_geom_bond_site_symmetry_2
_geom_bond_publ_flag
Re1 O1 2.447(3) . ?
Re1 N1 1.667(4) . ?
Re1 C1 2.127(5) . ?
Re1 C2 2.105(5) . ?
Re1 C3 2.123(5) . ?
Re1 C4 2.100(5) . ?
O1 C5 1.402(7) . ?
C1 N2 1.148(6) . ?
C2 N3 1.150(6) . ?
C3 N4 1.147(6) . ?
C4 N5 1.156(6) . ?
C5 H5A 0.9800 . ?
C5 H5B 0.9800 . ?
C5 H5C 0.9800 . ?
P1 C8 1.794(4) . ?
P1 C14 1.802(5) . ?
P1 C20 1.799(5) . ?
P1 C26 1.800(5) . ?
C8 C9 1.405(7) . ?
C8 C13 1.405(6) . ?
C9 H9 0.9500 . ?
C9 C10 1.390(6) . ?
C10 H10 0.9500 . ?
C10 C11 1.386(7) . ?
C11 H11 0.9500 . ?
C11 C12 1.383(7) . ?
C12 H12 0.9500 . ?
C12 C13 1.398(6) . ?
C13 H13 0.9500 . ?
C14 C15 1.396(6) . ?
C14 C19 1.398(7) . ?
C15 H15 0.9500 . ?
C15 C16 1.382(7) . ?
C16 H16 0.9500 . ?
C16 C17 1.396(8) . ?
C17 H17 0.9500 . ?
C17 C18 1.388(7) . ?
C18 H18 0.9500 . ?
C18 C19 1.393(7) . ?
C19 H19 0.9500 . ?
C20 C21 1.404(6) . ?
C20 C25 1.399(7) . ?
C21 H21 0.9500 . ?
C21 C22 1.383(7) . ?
C22 H22 0.9500 . ?
C22 C23 1.382(8) . ?
C23 H23 0.9500 . ?
C23 C24 1.401(7) . ?
C24 H24 0.9500 . ?
C24 C25 1.389(7) . ?
C25 H25 0.9500 . ?
C26 C27 1.393(7) . ?
C26 C31 1.401(6) . ?
C27 H27 0.9500 . ?
C27 C28 1.397(8) . ?
C28 H28 0.9500 . ?
C28 C29 1.383(7) . ?
C29 H29 0.9500 . ?
C29 C30 1.387(7) . ?
C30 H30 0.9500 . ?
C30 C31 1.390(7) . ?
C31 H31 0.9500 . ?
P2 C32 1.796(5) . ?
P2 C38 1.799(5) . ?
P2 C44 1.800(5) . ?
P2 C50 1.799(5) . ?
C32 C33 1.392(7) . ?
C32 C37 1.399(7) . ?
C33 H33 0.9500 . ?
C33 C34 1.385(7) . ?
C34 H34 0.9500 . ?
C34 C35 1.387(8) . ?
C35 H35 0.9500 . ?
C35 C36 1.394(9) . ?
C36 H36 0.9500 . ?
C36 C37 1.380(7) . ?
C37 H37 0.9500 . ?
C38 C39 1.395(6) . ?
C38 C43 1.396(7) . ?
C39 H39 0.9500 . ?
C39 C40 1.394(7) . ?
C40 H40 0.9500 . ?
C40 C41 1.380(8) . ?
C41 H41 0.9500 . ?
C41 C42 1.392(7) . ?
C42 H42 0.9500 . ?
C42 C43 1.387(6) . ?
C43 H43 0.9500 . ?
C44 C45 1.398(7) . ?
C44 C49 1.397(7) . ?
C45 H45 0.9500 . ?
C45 C46 1.396(7) . ?
C46 H46 0.9500 . ?
C46 C47 1.380(8) . ?
C47 H47 0.9500 . ?
C47 C48 1.385(8) . ?
C48 H48 0.9500 . ?
C48 C49 1.392(7) . ?
C49 H49 0.9500 . ?
C50 C51 1.397(7) . ?
C50 C55 1.401(6) . ?
C51 H51 0.9500 . ?
C51 C52 1.384(7) . ?
C52 H52 0.9500 . ?
C52 C53 1.393(7) . ?
C53 H53 0.9500 . ?
C53 C54 1.390(7) . ?
C54 H54 0.9500 . ?
C54 C55 1.387(7) . ?
C55 H55 0.9500 . ?
O2A C6 1.457(11) . ?
O2B C6 1.290(14) . ?
O3A C7 1.221(14) . ?
O3B C7 1.486(13) . ?
